data_7110601
loop_
_publ_author_name
'Jones, Peter G.'
'Friedrichs, Steffi'

_publ_section_title
;
 Deprotonated ethylenethiourea as a ligand in an unusual tetrameric
 gold(I) complex&#x2020;
;
_journal_issue 15
_journal_name_full 'Chemical Communications'
_journal_page_first 1365
_journal_paper_doi 10.1039/a904137k
_journal_year 1999
_chemical_formula_sum 'C12 H20 Au4 N8 S4'
_chemical_formula_weight 1192.47
_chemical_name_systematic
;

 ?

;
_space_group_IT_number 45
_symmetry_cell_setting orthorhombic
_symmetry_space_group_name_Hall 'I 2 -2c'
_symmetry_space_group_name_H-M 'I b a 2'
_atom_sites_solution_hydrogens riding
_atom_sites_solution_primary direct
_atom_sites_solution_secondary difmap
_audit_creation_method SHELXL-97
_cell_angle_alpha 90.00
_cell_angle_beta 90.00
_cell_angle_gamma 90.00
_cell_formula_units_Z 4
_cell_length_a 16.1973(9)
_cell_length_b 10.3143(6)
_cell_length_c 13.2818(7)
_cell_measurement_reflns_used 4174
_cell_measurement_temperature 143(2)
_cell_measurement_theta_max 28
_cell_measurement_theta_min 2
_cell_volume 2218.9(2)
_computing_cell_refinement 'Bruker SAINT'
_computing_data_collection 'Bruker SMART'
_computing_data_reduction 'Bruker SAINT'
_computing_molecular_graphics 'Siemens XP'
_computing_publication_material SHELXL-97
_computing_structure_refinement 'SHELXL-97 (Sheldrick, 1997)'
_computing_structure_solution 'SHELXS-97 (Sheldrick, 1990)'
_diffrn_ambient_temperature 143(2)
_diffrn_detector_area_resol_mean 8.192
_diffrn_measured_fraction_theta_full 0.999
_diffrn_measured_fraction_theta_max 0.999
_diffrn_measurement_device_type 'Bruker SMART 1000 CCD'
_diffrn_measurement_method \w-scans
_diffrn_radiation_monochromator graphite
_diffrn_radiation_source 'fine-focus sealed tube'
_diffrn_radiation_type MoK\a
_diffrn_radiation_wavelength 0.71073
_diffrn_reflns_av_R_equivalents 0.0555
_diffrn_reflns_av_sigmaI/netI 0.0437
_diffrn_reflns_limit_h_max 21
_diffrn_reflns_limit_h_min -21
_diffrn_reflns_limit_k_max 13
_diffrn_reflns_limit_k_min -13
_diffrn_reflns_limit_l_max 17
_diffrn_reflns_limit_l_min -17
_diffrn_reflns_number 11368
_diffrn_reflns_theta_full 28.00
_diffrn_reflns_theta_max 28.28
_diffrn_reflns_theta_min 2.34
_exptl_absorpt_coefficient_mu 26.758
_exptl_absorpt_correction_T_max 0.962
_exptl_absorpt_correction_T_min 0.453
_exptl_absorpt_correction_type 'multiple scans (SADABS)'
_exptl_crystal_colour colourless
_exptl_crystal_density_diffrn 3.570
_exptl_crystal_density_method 'not measured'
_exptl_crystal_description needle
_exptl_crystal_F_000 2112
_exptl_crystal_size_max 0.10
_exptl_crystal_size_mid 0.02
_exptl_crystal_size_min 0.01
_refine_diff_density_max 2.260
_refine_diff_density_min -2.200
_refine_diff_density_rms 0.282
_refine_ls_abs_structure_details 'Flack H D (1983), Acta Cryst. A39, 876-881'
_refine_ls_abs_structure_Flack 0.46(2)
_refine_ls_extinction_method none
_refine_ls_goodness_of_fit_ref 1.032
_refine_ls_hydrogen_treatment mixed
_refine_ls_matrix_type full
_refine_ls_number_parameters 119
_refine_ls_number_reflns 2759
_refine_ls_number_restraints 154
_refine_ls_restrained_S_all 1.016
_refine_ls_R_factor_all 0.0463
_refine_ls_R_factor_gt 0.0323
_refine_ls_shift/su_max 0.001
_refine_ls_shift/su_mean 0.000
_refine_ls_structure_factor_coef Fsqd
_refine_ls_weighting_details 'calc w=1/[\s^2^(Fo^2^)+(0.0402P)^2^+10.6284P] where P=(Fo^2^+2Fc^2^)/3'
_refine_ls_weighting_scheme calc
_refine_ls_wR_factor_gt 0.0753
_refine_ls_wR_factor_ref 0.0807
_reflns_number_gt 2208
_reflns_number_total 2759
_reflns_threshold_expression >2sigma(I)
_cod_data_source_file 904137ksup1.cif
_cod_data_source_block nichda
_cod_database_code 7110601

loop_
_symmetry_equiv_pos_as_xyz
'x, y, z'
'-x, -y, z'
'x+1/2, -y+1/2, z'
'-x+1/2, y+1/2, z'
'x+1/2, y+1/2, z+1/2'
'-x+1/2, -y+1/2, z+1/2'
'x+1, -y+1, z+1/2'
'-x+1, y+1, z+1/2'

loop_
_atom_site_label
_atom_site_type_symbol
_atom_site_fract_x
_atom_site_fract_y
_atom_site_fract_z
_atom_site_U_iso_or_equiv
_atom_site_adp_type
_atom_site_occupancy
_atom_site_symmetry_multiplicity
_atom_site_calc_flag
_atom_site_refinement_flags
Au1 Au 0.38047(2) 0.64015(3) 0.31366(16) 0.02618(11) Uani 1 1 d .
S1 S 0.2862(2) 0.4787(3) 0.3388(2) 0.0372(9) Uiso 1 1 d D
C11 C 0.3339(8) 0.3654(12) 0.2121(9) 0.031(3) Uani 1 1 d DU
N11 N 0.2911(8) 0.2555(12) 0.1834(10) 0.044(3) Uani 1 1 d DU
H11 H 0.2379 0.2448 0.1940 0.052 Uiso 1 1 calc R
C12 C 0.3342(14) 0.175(2) 0.1423(16) 0.049(5) Uani 1 1 d DU
H12A H 0.3063 0.1413 0.0814 0.059 Uiso 1 1 calc R
H12B H 0.3451 0.1017 0.1884 0.059 Uiso 1 1 calc R
C13 C 0.4192(10) 0.2452(14) 0.1122(14) 0.047(4) Uani 1 1 d DU
H13A H 0.4680 0.1915 0.1284 0.057 Uiso 1 1 calc R
H13B H 0.4206 0.2707 0.0404 0.057 Uiso 1 1 calc R
N12 N 0.4111(7) 0.3603(12) 0.1811(9) 0.029(3) Uani 1 1 d DU
Au2 Au 0.5000 0.5000 0.18340(4) 0.0200(3) Uani 1 2 d S
S2 S 0.4555(2) 0.8272(3) 0.2886(3) 0.0378(9) Uiso 1 1 d D
C21 C 0.5399(9) 0.7819(12) 0.4088(10) 0.034(3) Uani 1 1 d DU
N21 N 0.5958(8) 0.8776(11) 0.4330(10) 0.042(3) Uani 1 1 d DU
H21 H 0.5907 0.9589 0.4141 0.050 Uiso 1 1 calc R
C22 C 0.6525(14) 0.8379(17) 0.4828(15) 0.041(4) Uani 1 1 d DU
H22A H 0.6572 0.8886 0.5458 0.049 Uiso 1 1 calc R
H22B H 0.7048 0.8466 0.4450 0.049 Uiso 1 1 calc R
C23 C 0.6355(9) 0.6895(13) 0.5082(11) 0.034(3) Uani 1 1 d DU
H23A H 0.6819 0.6333 0.4871 0.040 Uiso 1 1 calc R
H23B H 0.6242 0.6762 0.5807 0.040 Uiso 1 1 calc R
N22 N 0.5597(8) 0.6668(11) 0.4449(10) 0.034(3) Uani 1 1 d DU
Au3 Au 0.5000 0.5000 0.44426(3) 0.0202(3) Uani 1 2 d S

loop_
_atom_site_aniso_label
_atom_site_aniso_U_11
_atom_site_aniso_U_22
_atom_site_aniso_U_33
_atom_site_aniso_U_23
_atom_site_aniso_U_13
_atom_site_aniso_U_12
Au1 0.02538(19) 0.02109(17) 0.03208(19) 0.0022(5) 0.0014(6) 0.00560(16)
C11 0.030(5) 0.033(5) 0.030(5) 0.002(5) -0.003(4) -0.001(5)
N11 0.039(6) 0.050(6) 0.042(6) 0.005(5) -0.004(5) -0.019(5)
C12 0.052(8) 0.041(7) 0.054(8) -0.007(6) -0.003(6) -0.022(6)
C13 0.051(6) 0.028(6) 0.063(7) -0.013(5) 0.004(6) -0.003(5)
N12 0.032(5) 0.036(6) 0.020(5) -0.008(4) -0.008(4) -0.022(5)
Au2 0.0197(7) 0.0182(8) 0.0221(7) 0.000 0.000 0.0000(6)
C21 0.048(6) 0.022(5) 0.033(6) -0.002(5) -0.001(5) -0.005(5)
N21 0.059(7) 0.020(4) 0.046(6) -0.001(4) -0.009(5) -0.010(4)
C22 0.045(7) 0.035(6) 0.043(7) 0.003(6) -0.004(6) -0.014(6)
C23 0.037(6) 0.029(5) 0.034(6) 0.001(5) -0.001(5) -0.010(5)
N22 0.033(6) 0.031(5) 0.037(6) 0.000(5) 0.013(5) -0.011(5)
Au3 0.0262(8) 0.0140(7) 0.0203(7) 0.000 0.000 -0.0038(6)

loop_
_atom_type_symbol
_atom_type_description
_atom_type_scat_dispersion_real
_atom_type_scat_dispersion_imag
_atom_type_scat_source
C C 0.0033 0.0016 'International Tables Vol C Tables 4.2.6.8 and 6.1.1.4'
H H 0.0000 0.0000 'International Tables Vol C Tables 4.2.6.8 and 6.1.1.4'
N N 0.0061 0.0033 'International Tables Vol C Tables 4.2.6.8 and 6.1.1.4'
S S 0.1246 0.1234 'International Tables Vol C Tables 4.2.6.8 and 6.1.1.4'
Au Au -2.0133 8.8022 'International Tables Vol C Tables 4.2.6.8 and 6.1.1.4'

loop_
_geom_angle_atom_site_label_1
_geom_angle_atom_site_label_2
_geom_angle_atom_site_label_3
_geom_angle
_geom_angle_site_symmetry_1
_geom_angle_site_symmetry_3
S1 Au1 S2 169.78(13) . .
S1 Au1 Au2 99.57(9) . .
S2 Au1 Au2 88.84(9) . .
S1 Au1 Au3 89.74(9) . .
S2 Au1 Au3 98.51(9) . .
Au2 Au1 Au3 71.281(13) . .
C11 S1 Au1 92.3(4) . .
N12 C11 N11 110.9(11) . .
N12 C11 S1 126.6(9) . .
N11 C11 S1 118.2(9) . .
C12 N11 C11 113.3(13) . .
N11 C12 C13 107.3(13) . .
N12 C13 C12 97.4(11) . .
C11 N12 C13 107.7(10) . .
C11 N12 Au2 129.6(9) . .
C13 N12 Au2 120.3(9) . .
N12 Au2 N12 178.3(7) . 2_665
N12 Au2 Au1 83.8(3) . .
N12 Au2 Au1 97.2(4) . 2_665
Au1 Au2 Au1 108.79(7) . 2_665
N12 Au2 Au3 89.2(3) . 7_454
Au1 Au2 Au3 125.61(4) . 7_454
C21 S2 Au1 92.6(4) . .
N22 C21 N21 113.6(11) . .
N22 C21 S2 128.3(9) . .
N21 C21 S2 115.8(9) . .
C22 N21 C21 112.7(12) . .
N21 C22 C23 108.2(12) . .
N22 C23 C22 99.9(11) . .
C21 N22 C23 105.1(10) . .
C21 N22 Au3 131.5(10) . .
C23 N22 Au3 122.5(9) . .
N22 Au3 N22 179.5(8) 2_665 .
N22 Au3 Au1 84.1(4) . .
N22 Au3 Au1 96.2(4) . 2_665
Au1 Au3 Au1 108.65(7) . 2_665
N22 Au3 Au2 89.7(4) . 7_455
Au1 Au3 Au2 125.68(4) . 7_455

loop_
_geom_bond_atom_site_label_1
_geom_bond_atom_site_label_2
_geom_bond_distance
_geom_bond_site_symmetry_2
Au1 S1 2.284(4) .
Au1 S2 2.304(4) .
Au1 Au2 2.9717(13) .
Au1 Au3 2.9744(13) .
S1 C11 2.190(12) .
C11 N12 1.317(15) .
C11 N11 1.382(15) .
N11 C12 1.21(2) .
C12 C13 1.605(19) .
C13 N12 1.505(15) .
N12 Au2 2.038(10) .
Au2 Au3 3.1761(6) 7_454
S2 C21 2.154(13) .
C21 N22 1.320(15) .
C21 N21 1.378(15) .
N21 C22 1.20(2) .
C22 C23 1.591(18) .
C23 N22 1.505(15) .
N22 Au3 1.974(11) .

loop_
_geom_torsion_atom_site_label_1
_geom_torsion_atom_site_label_2
_geom_torsion_atom_site_label_3
_geom_torsion_atom_site_label_4
_geom_torsion
_geom_torsion_site_symmetry_4
S2 Au1 S1 C11 128.3(8) .
Au2 Au1 S1 C11 -16.7(4) .
Au3 Au1 S1 C11 -87.7(4) .
Au1 S1 C11 N12 32.6(13) .
Au1 S1 C11 N11 -172.8(10) .
N12 C11 N11 C12 5(2) .
S1 C11 N11 C12 -153.8(15) .
C11 N11 C12 C13 -15(2) .
N11 C12 C13 N12 18(2) .
N11 C11 N12 C13 8.7(17) .
S1 C11 N12 C13 164.8(11) .
N11 C11 N12 Au2 171.2(10) .
S1 C11 N12 Au2 -32.7(19) .
C12 C13 N12 C11 -14.9(18) .
C12 C13 N12 Au2 -179.3(12) .
C11 N12 Au2 N12 -114.7(13) 2_665
C13 N12 Au2 N12 45.9(12) 2_665
C11 N12 Au2 Au1 11.2(13) .
C13 N12 Au2 Au1 171.8(13) .
C11 N12 Au2 Au1 119.5(13) 2_665
C13 N12 Au2 Au1 -79.9(12) 2_665
C11 N12 Au2 Au3 -114.7(13) 7_454
C13 N12 Au2 Au3 45.9(12) 7_454
S1 Au1 Au2 N12 9.1(4) .
S2 Au1 Au2 N12 -165.1(4) .
Au3 Au1 Au2 N12 95.5(4) .
S1 Au1 Au2 N12 -172.3(3) 2_665
S2 Au1 Au2 N12 13.5(3) 2_665
Au3 Au1 Au2 N12 -85.9(3) 2_665
S1 Au1 Au2 Au1 -86.45(9) 2_665
S2 Au1 Au2 Au1 99.39(9) 2_665
Au3 Au1 Au2 Au1 0.0 2_665
S1 Au1 Au2 Au3 93.55(9) 7_454
S2 Au1 Au2 Au3 -80.61(9) 7_454
Au3 Au1 Au2 Au3 180.0 7_454
S1 Au1 S2 C21 129.4(8) .
Au2 Au1 S2 C21 -85.0(4) .
Au3 Au1 S2 C21 -14.1(4) .
Au1 S2 C21 N22 25.9(14) .
Au1 S2 C21 N21 -173.0(11) .
N22 C21 N21 C22 0(2) .
S2 C21 N21 C22 -163.9(15) .
C21 N21 C22 C23 -5(2) .
N21 C22 C23 N22 7(2) .
N21 C21 N22 C23 4.7(17) .
S2 C21 N22 C23 166.1(11) .
N21 C21 N22 Au3 174.3(11) .
S2 C21 N22 Au3 -24(2) .
C22 C23 N22 C21 -6.4(17) .
C22 C23 N22 Au3 -177.2(12) .
C21 N22 Au3 N22 -119.3(14) 2_665
C23 N22 Au3 N22 48.8(12) 2_665
C21 N22 Au3 Au1 6.6(14) .
C23 N22 Au3 Au1 174.7(12) .
C21 N22 Au3 Au1 114.8(14) 2_665
C23 N22 Au3 Au1 -77.1(12) 2_665
C21 N22 Au3 Au2 -119.3(14) 7_455
C23 N22 Au3 Au2 48.8(11) 7_455
S1 Au1 Au3 N22 14.3(4) 2_665
S2 Au1 Au3 N22 -171.7(4) 2_665
Au2 Au1 Au3 N22 -85.9(4) 2_665
S1 Au1 Au3 N22 -165.3(4) .
S2 Au1 Au3 N22 8.7(4) .
Au2 Au1 Au3 N22 94.5(4) .
S1 Au1 Au3 Au1 100.19(9) 2_665
S2 Au1 Au3 Au1 -85.85(9) 2_665
Au2 Au1 Au3 Au1 0.0 2_665
S1 Au1 Au3 Au2 -79.81(9) 7_455
S2 Au1 Au3 Au2 94.15(9) 7_455
Au2 Au1 Au3 Au2 180.0 7_455
